data_7131338
loop_
_publ_author_name
'Zhao, Pengfei'
'Li, Peiyuan'
'Xiao, Jian'
'Wang, Yali'
'Hao, Xiaohui'
'Meng, Aiguo'
'Liu, Chunyan'

_publ_section_title
;
 Synthesis and antitumor activities of &#x3b1;-hydroxyamino phosphine
 oxides by catalyst-free hydrophosphinylation of nitrones.
;
_journal_issue 18
_journal_name_full 'Chemical communications (Cambridge, England)'
_journal_page_first 2624
_journal_page_last 2627
_journal_paper_doi 10.1039/d2cc06981d
_journal_volume 59
_journal_year 2023
_chemical_formula_moiety 'C27 H23 F3 N O2 P'
_chemical_formula_sum 'C27 H23 F3 N O2 P'
_chemical_formula_weight 481.43
_space_group_crystal_system triclinic
_space_group_IT_number 2
_space_group_name_Hall '-P 1'
_space_group_name_H-M_alt 'P -1'
_atom_sites_solution_hydrogens mixed
_audit_creation_date 2021-12-24
_audit_creation_method
;
Olex2 1.2
(compiled 2014.09.19 svn.r3010 for OlexSys, GUI svn.r4874)
;
_audit_update_record
;
2022-12-23 deposited with the CCDC.	2023-02-01 downloaded from the CCDC.
;
_cell_angle_alpha 92.062(7)
_cell_angle_beta 106.913(7)
_cell_angle_gamma 109.626(7)
_cell_formula_units_Z 2
_cell_length_a 9.638(5)
_cell_length_b 10.080(5)
_cell_length_c 14.098(7)
_cell_measurement_reflns_used 3457
_cell_measurement_temperature 296(2)
_cell_measurement_theta_max 27.66
_cell_measurement_theta_min 2.37
_cell_volume 1220.6(11)
_computing_molecular_graphics 'Olex2 (Dolomanov et al., 2009)'
_computing_publication_material 'Olex2 (Dolomanov et al., 2009)'
_computing_structure_refinement 'SHELXL-2016/6 (Sheldrick, 2016)'
_computing_structure_solution 'SHELXT 2014/5 (Sheldrick, 2014)'
_diffrn_ambient_temperature 296(2)
_diffrn_measured_fraction_theta_full 0.988
_diffrn_measured_fraction_theta_max 0.951
_diffrn_measurement_device_type 'Bruker APEX-II CCD'
_diffrn_measurement_method '\f and \w scans'
_diffrn_radiation_type MoK\a
_diffrn_radiation_wavelength 0.71073
_diffrn_reflns_av_R_equivalents 0.0183
_diffrn_reflns_av_unetI/netI 0.0333
_diffrn_reflns_Laue_measured_fraction_full 0.988
_diffrn_reflns_Laue_measured_fraction_max 0.951
_diffrn_reflns_limit_h_max 12
_diffrn_reflns_limit_h_min -11
_diffrn_reflns_limit_k_max 12
_diffrn_reflns_limit_k_min -13
_diffrn_reflns_limit_l_max 16
_diffrn_reflns_limit_l_min -18
_diffrn_reflns_number 7588
_diffrn_reflns_point_group_measured_fraction_full 0.988
_diffrn_reflns_point_group_measured_fraction_max 0.951
_diffrn_reflns_theta_full 25.242
_diffrn_reflns_theta_max 27.687
_diffrn_reflns_theta_min 1.527
_diffrn_standards_number 0
_exptl_absorpt_coefficient_mu 0.160
_exptl_absorpt_correction_type none
_exptl_crystal_colour colourless
_exptl_crystal_density_diffrn 1.310
_exptl_crystal_description block
_exptl_crystal_F_000 500
_exptl_crystal_size_max 0.21
_exptl_crystal_size_mid 0.18
_exptl_crystal_size_min 0.17
_refine_diff_density_max 0.519
_refine_diff_density_min -0.486
_refine_diff_density_rms 0.095
_refine_ls_extinction_method none
_refine_ls_goodness_of_fit_ref 1.086
_refine_ls_hydrogen_treatment constr
_refine_ls_matrix_type full
_refine_ls_number_parameters 307
_refine_ls_number_reflns 5435
_refine_ls_number_restraints 2
_refine_ls_restrained_S_all 1.087
_refine_ls_R_factor_all 0.0688
_refine_ls_R_factor_gt 0.0577
_refine_ls_shift/su_max 0.000
_refine_ls_shift/su_mean 0.000
_refine_ls_structure_factor_coef Fsqd
_refine_ls_weighting_details 'w=1/[\s^2^(Fo^2^)+(0.1500P)^2^] where P=(Fo^2^+2Fc^2^)/3'
_refine_ls_weighting_scheme calc
_refine_ls_wR_factor_gt 0.1876
_refine_ls_wR_factor_ref 0.2062
_reflns_Friedel_coverage 0.000
_reflns_number_gt 4403
_reflns_number_total 5435
_reflns_threshold_expression 'I > 2\s(I)'
_cod_data_source_file d2cc06981d2.cif
_cod_data_source_block 20211223w2_0m
_cod_database_code 7131338
_shelx_space_group_comment
;
The symmetry employed for this shelxl refinement is uniquely defined
by the following loop, which should always be used as a source of
symmetry information in preference to the above space-group names.
They are only intended as comments.
;
_shelx_estimated_absorpt_t_max 0.973
_shelx_estimated_absorpt_t_min 0.967
_olex2_refinement_description
;
1. Others
 Fixed Uiso: H2A(0.066) H1(0.064) H2(0.079) H3(0.088) H4(0.084) H5(0.066)
 H8(0.069) H9(0.094) H10(0.099) H11(0.093) H12(0.072) H13(0.045) H14A(0.052)
 H14B(0.052) H16(0.07) H17(0.098) H18(0.105) H19(0.101) H20(0.073) H22(0.062)
 H23(0.07) H25(0.087) H26(0.074)
 Fixed X: H2A(0.659391) H1(0.040748) H2(-0.018186) H3(0.141792) H4(0.351818)
 H5(0.413136) H8(0.116832) H9(-0.088121) H10(-0.183902) H11(-0.077277)
 H12(0.126087) H13(0.402681) H14A(0.62371) H14B(0.745001) H16(0.61485)
 H17(0.772811) H18(1.040159) H19(1.147237) H20(0.991277) H22(0.532944)
 H23(0.591773) H25(0.522162) H26(0.462486)
 Fixed Y: H2A(0.638165) H1(0.664281) H2(0.732683) H3(0.741966) H4(0.673711)
 H5(0.604125) H8(0.340821) H9(0.282027) H10(0.451094) H11(0.681595)
 H12(0.743176) H13(0.826439) H14A(0.998275) H14B(0.955727) H16(0.876431)
 H17(0.906352) H18(1.011947) H19(1.087092) H20(1.055993) H22(0.574758)
 H23(0.585342) H25(0.95309) H26(0.941897)
 Fixed Z: H2A(0.501614) H1(0.399513) H2(0.53719) H3(0.69772) H4(0.72045)
 H5(0.585535) H8(0.233702) H9(0.08567) H10(0.021216) H11(0.103641)
 H12(0.253055) H13(0.371617) H14A(0.482249) H14B(0.446206) H16(0.656271)
 H17(0.821081) H18(0.861612) H19(0.738383) H20(0.574953) H22(0.271994)
 H23(0.123913) H25(0.098888) H26(0.245015)
;
_shelx_shelxl_version_number 2016/6
_olex2_submission_special_instructions 'No special instructions were received'

loop_
_space_group_symop_operation_xyz
'x, y, z'
'-x, -y, -z'

loop_
_atom_site_label
_atom_site_type_symbol
_atom_site_fract_x
_atom_site_fract_y
_atom_site_fract_z
_atom_site_U_iso_or_equiv
_atom_site_adp_type
_atom_site_occupancy
_atom_site_site_symmetry_order
_atom_site_calc_flag
_atom_site_refinement_flags_posn
_atom_site_refinement_flags_adp
_atom_site_refinement_flags_occupancy
_atom_site_disorder_assembly
_atom_site_disorder_group
P1 P 0.29764(5) 0.58395(5) 0.37642(3) 0.03723(19) Uani 1 1 d . . . . .
F1 F 0.6860(3) 0.9027(3) -0.00824(15) 0.1330(9) Uani 1 1 d . U . . .
F2 F 0.6603(3) 0.6888(3) -0.01936(15) 0.1392(11) Uani 1 1 d . . . . .
F3 F 0.4699(2) 0.7518(4) -0.07836(12) 0.1452(11) Uani 1 1 d . . . . .
O1 O 0.35209(16) 0.46243(14) 0.39207(10) 0.0470(3) Uani 1 1 d . . . . .
O2 O 0.66978(15) 0.70346(14) 0.45969(10) 0.0443(3) Uani 1 1 d D . . . .
H2A H 0.659391 0.638165 0.501614 0.066 Uiso 1 1 d DR U . . .
N1 N 0.57637(17) 0.78602(16) 0.46643(11) 0.0375(3) Uani 1 1 d . . . . .
C1 C 0.1045(2) 0.6673(2) 0.46398(18) 0.0532(5) Uani 1 1 d . . . . .
H1 H 0.040748 0.664281 0.399513 0.064 Uiso 1 1 calc R U . . .
C2 C 0.0691(3) 0.7081(3) 0.5464(2) 0.0661(7) Uani 1 1 d . . . . .
H2 H -0.018186 0.732683 0.537190 0.079 Uiso 1 1 calc R U . . .
C3 C 0.1639(4) 0.7123(3) 0.6424(2) 0.0733(7) Uani 1 1 d . . . . .
H3 H 0.141792 0.741966 0.697720 0.088 Uiso 1 1 calc R U . . .
C4 C 0.2901(3) 0.6727(3) 0.65578(19) 0.0697(7) Uani 1 1 d . . . . .
H4 H 0.351818 0.673711 0.720450 0.084 Uiso 1 1 calc R U . . .
C5 C 0.3274(3) 0.6314(3) 0.57523(16) 0.0547(5) Uani 1 1 d . . . . .
H5 H 0.413136 0.604125 0.585535 0.066 Uiso 1 1 calc R U . . .
C6 C 0.2358(2) 0.6308(2) 0.47792(14) 0.0417(4) Uani 1 1 d . . . . .
C7 C 0.1412(2) 0.5466(2) 0.25951(14) 0.0436(4) Uani 1 1 d . . . . .
C8 C 0.0776(3) 0.4095(3) 0.20841(17) 0.0572(6) Uani 1 1 d . . . . .
H8 H 0.116832 0.340821 0.233702 0.069 Uiso 1 1 calc R U . . .
C9 C -0.0445(3) 0.3747(3) 0.1196(2) 0.0785(8) Uani 1 1 d . . . . .
H9 H -0.088121 0.282027 0.085670 0.094 Uiso 1 1 calc R U . . .
C10 C -0.1017(3) 0.4757(4) 0.0811(2) 0.0827(9) Uani 1 1 d . . . . .
H10 H -0.183902 0.451094 0.021216 0.099 Uiso 1 1 calc R U . . .
C11 C -0.0383(3) 0.6134(4) 0.1304(2) 0.0773(8) Uani 1 1 d . . . . .
H11 H -0.077277 0.681595 0.103641 0.093 Uiso 1 1 calc R U . . .
C12 C 0.0830(3) 0.6503(3) 0.21958(17) 0.0604(6) Uani 1 1 d . . . . .
H12 H 0.126087 0.743176 0.253055 0.072 Uiso 1 1 calc R U . . .
C13 C 0.4480(2) 0.75296(19) 0.37038(13) 0.0371(4) Uani 1 1 d . . . . .
H13 H 0.402681 0.826439 0.371617 0.045 Uiso 1 1 calc R U . . .
C14 C 0.6827(2) 0.9358(2) 0.49069(15) 0.0433(4) Uani 1 1 d . . . . .
H14A H 0.623710 0.998275 0.482249 0.052 Uiso 1 1 calc R U . . .
H14B H 0.745001 0.955727 0.446206 0.052 Uiso 1 1 calc R U . . .
C15 C 0.7870(2) 0.9611(2) 0.59828(15) 0.0449(4) Uani 1 1 d . . . . .
C16 C 0.7223(3) 0.9181(3) 0.67243(18) 0.0587(6) Uani 1 1 d . . . . .
H16 H 0.614850 0.876431 0.656271 0.070 Uiso 1 1 calc R U . . .
C17 C 0.8170(4) 0.9365(3) 0.77145(19) 0.0817(9) Uani 1 1 d . . . . .
H17 H 0.772811 0.906352 0.821081 0.098 Uiso 1 1 calc R U . . .
C18 C 0.9764(4) 0.9996(3) 0.7957(2) 0.0876(10) Uani 1 1 d . . . . .
H18 H 1.040159 1.011947 0.861612 0.105 Uiso 1 1 calc R U . . .
C19 C 1.0399(3) 1.0439(3) 0.7221(2) 0.0842(9) Uani 1 1 d . . . . .
H19 H 1.147237 1.087092 0.738383 0.101 Uiso 1 1 calc R U . . .
C20 C 0.9464(3) 1.0251(3) 0.62416(19) 0.0608(6) Uani 1 1 d . . . . .
H20 H 0.991277 1.055993 0.574953 0.073 Uiso 1 1 calc R U . . .
C21 C 0.4907(2) 0.7567(2) 0.27477(13) 0.0400(4) Uani 1 1 d . . . . .
C22 C 0.5298(3) 0.6509(2) 0.23723(16) 0.0515(5) Uani 1 1 d . . . . .
H22 H 0.532944 0.574758 0.271994 0.062 Uiso 1 1 calc R U . . .
C23 C 0.5647(3) 0.6569(3) 0.14810(17) 0.0584(6) Uani 1 1 d . . . . .
H23 H 0.591773 0.585342 0.123913 0.070 Uiso 1 1 calc R U . . .
C24 C 0.5593(2) 0.7684(3) 0.09572(15) 0.0539(5) Uani 1 1 d . . . . .
C25 C 0.5230(4) 0.8761(3) 0.13311(19) 0.0728(7) Uani 1 1 d . . . . .
H25 H 0.522162 0.953090 0.098888 0.087 Uiso 1 1 calc R U . . .
C26 C 0.4883(3) 0.8694(3) 0.22090(18) 0.0617(6) Uani 1 1 d . . . . .
H26 H 0.462486 0.941897 0.245015 0.074 Uiso 1 1 calc R U . . .
C27 C 0.5916(3) 0.7743(4) -0.00182(18) 0.0721(7) Uani 1 1 d . U . . .

loop_
_atom_site_aniso_label
_atom_site_aniso_U_11
_atom_site_aniso_U_22
_atom_site_aniso_U_33
_atom_site_aniso_U_23
_atom_site_aniso_U_13
_atom_site_aniso_U_12
P1 0.0339(3) 0.0383(3) 0.0385(3) 0.0077(2) 0.01004(19) 0.0130(2)
F1 0.146(2) 0.1506(19) 0.0805(13) 0.0223(12) 0.0697(13) -0.0016(15)
F2 0.205(3) 0.224(3) 0.0825(13) 0.0657(16) 0.0906(16) 0.152(3)
F3 0.0935(14) 0.285(3) 0.0390(9) 0.0260(14) 0.0112(9) 0.0543(18)
O1 0.0500(8) 0.0426(8) 0.0512(8) 0.0107(6) 0.0162(6) 0.0200(6)
O2 0.0433(7) 0.0455(8) 0.0486(7) 0.0097(6) 0.0130(6) 0.0229(6)
N1 0.0339(7) 0.0383(8) 0.0408(8) 0.0072(6) 0.0114(6) 0.0138(6)
C1 0.0441(10) 0.0499(12) 0.0700(14) 0.0123(10) 0.0264(10) 0.0152(9)
C2 0.0632(14) 0.0523(13) 0.098(2) 0.0128(12) 0.0518(14) 0.0181(11)
C3 0.0842(18) 0.0651(15) 0.0784(18) 0.0062(13) 0.0557(16) 0.0119(13)
C4 0.0727(16) 0.0824(18) 0.0501(13) 0.0081(12) 0.0296(11) 0.0150(14)
C5 0.0503(11) 0.0655(14) 0.0464(11) 0.0108(10) 0.0194(9) 0.0149(10)
C6 0.0370(9) 0.0408(10) 0.0462(10) 0.0090(8) 0.0171(8) 0.0092(7)
C7 0.0358(9) 0.0503(11) 0.0413(10) 0.0061(8) 0.0109(7) 0.0127(8)
C8 0.0530(12) 0.0566(13) 0.0514(12) 0.0037(10) 0.0162(10) 0.0076(10)
C9 0.0693(16) 0.0770(18) 0.0566(15) -0.0086(13) 0.0098(12) -0.0030(14)
C10 0.0545(14) 0.118(3) 0.0513(14) 0.0068(16) -0.0006(11) 0.0169(16)
C11 0.0611(15) 0.098(2) 0.0646(16) 0.0148(15) 0.0004(12) 0.0358(15)
C12 0.0500(12) 0.0698(15) 0.0566(13) 0.0096(11) 0.0048(10) 0.0262(11)
C13 0.0355(8) 0.0383(9) 0.0397(9) 0.0093(7) 0.0121(7) 0.0157(7)
C14 0.0394(9) 0.0400(10) 0.0467(10) 0.0059(8) 0.0124(8) 0.0109(8)
C15 0.0449(10) 0.0368(9) 0.0488(11) -0.0005(8) 0.0111(8) 0.0138(8)
C16 0.0587(13) 0.0562(13) 0.0532(12) 0.0034(10) 0.0179(10) 0.0114(10)
C17 0.114(3) 0.0756(18) 0.0465(13) 0.0069(12) 0.0197(14) 0.0291(17)
C18 0.092(2) 0.085(2) 0.0584(16) -0.0117(14) -0.0171(15) 0.0346(18)
C19 0.0524(14) 0.090(2) 0.085(2) -0.0165(16) -0.0092(14) 0.0241(14)
C20 0.0447(11) 0.0607(14) 0.0685(14) -0.0069(11) 0.0118(10) 0.0158(10)
C21 0.0363(9) 0.0433(10) 0.0389(9) 0.0097(7) 0.0101(7) 0.0141(7)
C22 0.0674(13) 0.0451(11) 0.0515(11) 0.0141(9) 0.0268(10) 0.0247(10)
C23 0.0734(15) 0.0586(13) 0.0511(12) 0.0080(10) 0.0271(11) 0.0276(12)
C24 0.0479(11) 0.0731(14) 0.0376(10) 0.0120(10) 0.0110(8) 0.0199(10)
C25 0.100(2) 0.0837(18) 0.0602(15) 0.0412(14) 0.0364(14) 0.0530(17)
C26 0.0842(16) 0.0653(14) 0.0617(14) 0.0304(12) 0.0351(12) 0.0473(13)
C27 0.0703(15) 0.1085(18) 0.0442(12) 0.0197(13) 0.0202(11) 0.0382(13)

loop_
_atom_type_symbol
_atom_type_description
_atom_type_scat_dispersion_real
_atom_type_scat_dispersion_imag
_atom_type_scat_source
C C 0.0033 0.0016 'International Tables Vol C Tables 4.2.6.8 and 6.1.1.4'
H H 0.0000 0.0000 'International Tables Vol C Tables 4.2.6.8 and 6.1.1.4'
O O 0.0106 0.0060 'International Tables Vol C Tables 4.2.6.8 and 6.1.1.4'
P P 0.1023 0.0942 'International Tables Vol C Tables 4.2.6.8 and 6.1.1.4'
F F 0.0171 0.0103 'International Tables Vol C Tables 4.2.6.8 and 6.1.1.4'
N N 0.0061 0.0033 'International Tables Vol C Tables 4.2.6.8 and 6.1.1.4'

loop_
_geom_angle_atom_site_label_1
_geom_angle_atom_site_label_2
_geom_angle_atom_site_label_3
_geom_angle
_geom_angle_site_symmetry_1
_geom_angle_site_symmetry_3
_geom_angle_publ_flag
O1 P1 C6 112.44(8) . . ?
O1 P1 C7 111.16(9) . . ?
O1 P1 C13 114.61(9) . . ?
C6 P1 C13 103.38(9) . . ?
C7 P1 C6 109.43(10) . . ?
C7 P1 C13 105.30(9) . . ?
N1 O2 H2A 109.5 . . ?
O2 N1 C13 108.51(13) . . ?
O2 N1 C14 105.99(14) . . ?
C14 N1 C13 114.05(13) . . ?
C2 C1 H1 120.0 . . ?
C2 C1 C6 120.0(2) . . ?
C6 C1 H1 120.0 . . ?
C1 C2 H2 120.0 . . ?
C3 C2 C1 120.0(2) . . ?
C3 C2 H2 120.0 . . ?
C2 C3 H3 120.1 . . ?
C4 C3 C2 119.9(2) . . ?
C4 C3 H3 120.1 . . ?
C3 C4 H4 119.4 . . ?
C3 C4 C5 121.2(3) . . ?
C5 C4 H4 119.4 . . ?
C4 C5 H5 120.2 . . ?
C4 C5 C6 119.6(2) . . ?
C6 C5 H5 120.2 . . ?
C1 C6 P1 123.69(16) . . ?
C1 C6 C5 119.27(19) . . ?
C5 C6 P1 117.04(15) . . ?
C8 C7 P1 117.56(16) . . ?
C8 C7 C12 119.6(2) . . ?
C12 C7 P1 122.83(16) . . ?
C7 C8 H8 120.1 . . ?
C7 C8 C9 119.8(2) . . ?
C9 C8 H8 120.1 . . ?
C8 C9 H9 119.8 . . ?
C10 C9 C8 120.5(3) . . ?
C10 C9 H9 119.8 . . ?
C9 C10 H10 119.8 . . ?
C9 C10 C11 120.4(2) . . ?
C11 C10 H10 119.8 . . ?
C10 C11 H11 120.0 . . ?
C10 C11 C12 120.0(3) . . ?
C12 C11 H11 120.0 . . ?
C7 C12 H12 120.2 . . ?
C11 C12 C7 119.6(2) . . ?
C11 C12 H12 120.2 . . ?
P1 C13 H13 106.0 . . ?
N1 C13 P1 105.94(11) . . ?
N1 C13 H13 106.0 . . ?
N1 C13 C21 117.23(14) . . ?
C21 C13 P1 114.87(13) . . ?
C21 C13 H13 106.0 . . ?
N1 C14 H14A 110.0 . . ?
N1 C14 H14B 110.0 . . ?
N1 C14 C15 108.30(15) . . ?
H14A C14 H14B 108.4 . . ?
C15 C14 H14A 110.0 . . ?
C15 C14 H14B 110.0 . . ?
C16 C15 C14 119.66(19) . . ?
C16 C15 C20 118.8(2) . . ?
C20 C15 C14 121.5(2) . . ?
C15 C16 H16 119.8 . . ?
C15 C16 C17 120.4(2) . . ?
C17 C16 H16 119.8 . . ?
C16 C17 H17 120.1 . . ?
C18 C17 C16 119.9(3) . . ?
C18 C17 H17 120.1 . . ?
C17 C18 H18 120.2 . . ?
C19 C18 C17 119.5(3) . . ?
C19 C18 H18 120.2 . . ?
C18 C19 H19 119.7 . . ?
C18 C19 C20 120.6(3) . . ?
C20 C19 H19 119.7 . . ?
C15 C20 H20 119.6 . . ?
C19 C20 C15 120.7(3) . . ?
C19 C20 H20 119.6 . . ?
C22 C21 C13 122.69(17) . . ?
C22 C21 C26 117.86(19) . . ?
C26 C21 C13 119.45(18) . . ?
C21 C22 H22 119.6 . . ?
C21 C22 C23 120.83(19) . . ?
C23 C22 H22 119.6 . . ?
C22 C23 H23 120.0 . . ?
C24 C23 C22 120.1(2) . . ?
C24 C23 H23 120.0 . . ?
C23 C24 C25 119.8(2) . . ?
C23 C24 C27 120.8(2) . . ?
C25 C24 C27 119.4(2) . . ?
C24 C25 H25 120.1 . . ?
C26 C25 C24 119.9(2) . . ?
C26 C25 H25 120.1 . . ?
C21 C26 H26 119.2 . . ?
C25 C26 C21 121.6(2) . . ?
C25 C26 H26 119.2 . . ?
F1 C27 C24 112.6(2) . . ?
F2 C27 F1 104.1(3) . . ?
F2 C27 C24 114.8(2) . . ?
F3 C27 F1 102.8(3) . . ?
F3 C27 F2 107.8(3) . . ?
F3 C27 C24 113.7(2) . . ?

loop_
_geom_bond_atom_site_label_1
_geom_bond_atom_site_label_2
_geom_bond_distance
_geom_bond_site_symmetry_2
_geom_bond_publ_flag
P1 O1 1.4861(15) . ?
P1 C6 1.806(2) . ?
P1 C7 1.805(2) . ?
P1 C13 1.853(2) . ?
F1 C27 1.333(4) . ?
F2 C27 1.306(3) . ?
F3 C27 1.288(3) . ?
O2 H2A 0.9003 . ?
O2 N1 1.4351(19) . ?
N1 C13 1.480(2) . ?
N1 C14 1.472(2) . ?
C1 H1 0.9300 . ?
C1 C2 1.388(3) . ?
C1 C6 1.396(3) . ?
C2 H2 0.9300 . ?
C2 C3 1.385(4) . ?
C3 H3 0.9300 . ?
C3 C4 1.368(4) . ?
C4 H4 0.9300 . ?
C4 C5 1.377(3) . ?
C5 H5 0.9300 . ?
C5 C6 1.397(3) . ?
C7 C8 1.380(3) . ?
C7 C12 1.406(3) . ?
C8 H8 0.9300 . ?
C8 C9 1.382(3) . ?
C9 H9 0.9300 . ?
C9 C10 1.371(4) . ?
C10 H10 0.9300 . ?
C10 C11 1.378(5) . ?
C11 H11 0.9300 . ?
C11 C12 1.380(3) . ?
C12 H12 0.9300 . ?
C13 H13 0.9800 . ?
C13 C21 1.518(3) . ?
C14 H14A 0.9700 . ?
C14 H14B 0.9700 . ?
C14 C15 1.513(3) . ?
C15 C16 1.378(3) . ?
C15 C20 1.379(3) . ?
C16 H16 0.9300 . ?
C16 C17 1.394(4) . ?
C17 H17 0.9300 . ?
C17 C18 1.380(5) . ?
C18 H18 0.9300 . ?
C18 C19 1.367(5) . ?
C19 H19 0.9300 . ?
C19 C20 1.378(4) . ?
C20 H20 0.9300 . ?
C21 C22 1.380(3) . ?
C21 C26 1.392(3) . ?
C22 H22 0.9300 . ?
C22 C23 1.390(3) . ?
C23 H23 0.9300 . ?
C23 C24 1.374(3) . ?
C24 C25 1.378(4) . ?
C24 C27 1.495(3) . ?
C25 H25 0.9300 . ?
C25 C26 1.371(3) . ?
C26 H26 0.9300 . ?

loop_
_geom_torsion_atom_site_label_1
_geom_torsion_atom_site_label_2
_geom_torsion_atom_site_label_3
_geom_torsion_atom_site_label_4
_geom_torsion
_geom_torsion_site_symmetry_1
_geom_torsion_site_symmetry_2
_geom_torsion_site_symmetry_3
_geom_torsion_site_symmetry_4
_geom_torsion_publ_flag
P1 C7 C8 C9 178.71(18) . . . . ?
P1 C7 C12 C11 -179.1(2) . . . . ?
P1 C13 C21 C22 -50.6(2) . . . . ?
P1 C13 C21 C26 128.32(19) . . . . ?
O1 P1 C6 C1 -139.04(17) . . . . ?
O1 P1 C6 C5 41.76(18) . . . . ?
O1 P1 C7 C8 9.22(19) . . . . ?
O1 P1 C7 C12 -170.82(17) . . . . ?
O1 P1 C13 N1 -58.23(14) . . . . ?
O1 P1 C13 C21 72.83(14) . . . . ?
O2 N1 C13 P1 80.95(14) . . . . ?
O2 N1 C13 C21 -48.75(19) . . . . ?
O2 N1 C14 C15 -71.87(18) . . . . ?
N1 C13 C21 C22 74.8(2) . . . . ?
N1 C13 C21 C26 -106.3(2) . . . . ?
N1 C14 C15 C16 -49.5(2) . . . . ?
N1 C14 C15 C20 129.7(2) . . . . ?
C1 C2 C3 C4 -1.6(4) . . . . ?
C2 C1 C6 P1 -177.10(16) . . . . ?
C2 C1 C6 C5 2.1(3) . . . . ?
C2 C3 C4 C5 1.5(4) . . . . ?
C3 C4 C5 C6 0.5(4) . . . . ?
C4 C5 C6 P1 176.99(18) . . . . ?
C4 C5 C6 C1 -2.3(3) . . . . ?
C6 P1 C7 C8 -115.57(17) . . . . ?
C6 P1 C7 C12 64.4(2) . . . . ?
C6 P1 C13 N1 64.49(13) . . . . ?
C6 P1 C13 C21 -164.46(12) . . . . ?
C6 C1 C2 C3 -0.1(3) . . . . ?
C7 P1 C6 C1 -15.0(2) . . . . ?
C7 P1 C6 C5 165.80(16) . . . . ?
C7 P1 C13 N1 179.29(11) . . . . ?
C7 P1 C13 C21 -49.65(15) . . . . ?
C7 C8 C9 C10 0.8(4) . . . . ?
C8 C7 C12 C11 0.8(3) . . . . ?
C8 C9 C10 C11 0.0(5) . . . . ?
C9 C10 C11 C12 -0.4(5) . . . . ?
C10 C11 C12 C7 0.0(4) . . . . ?
C12 C7 C8 C9 -1.3(3) . . . . ?
C13 P1 C6 C1 96.81(18) . . . . ?
C13 P1 C6 C5 -82.39(18) . . . . ?
C13 P1 C7 C8 133.89(17) . . . . ?
C13 P1 C7 C12 -46.2(2) . . . . ?
C13 N1 C14 C15 168.82(14) . . . . ?
C13 C21 C22 C23 178.51(19) . . . . ?
C13 C21 C26 C25 -178.7(2) . . . . ?
C14 N1 C13 P1 -161.17(13) . . . . ?
C14 N1 C13 C21 69.1(2) . . . . ?
C14 C15 C16 C17 178.0(2) . . . . ?
C14 C15 C20 C19 -178.2(2) . . . . ?
C15 C16 C17 C18 0.7(4) . . . . ?
C16 C15 C20 C19 1.0(4) . . . . ?
C16 C17 C18 C19 0.2(5) . . . . ?
C17 C18 C19 C20 -0.5(5) . . . . ?
C18 C19 C20 C15 -0.1(4) . . . . ?
C20 C15 C16 C17 -1.3(4) . . . . ?
C21 C22 C23 C24 -0.5(4) . . . . ?
C22 C21 C26 C25 0.2(4) . . . . ?
C22 C23 C24 C25 1.7(4) . . . . ?
C22 C23 C24 C27 -178.1(2) . . . . ?
C23 C24 C25 C26 -1.9(4) . . . . ?
C23 C24 C27 F1 -134.9(3) . . . . ?
C23 C24 C27 F2 -16.0(4) . . . . ?
C23 C24 C27 F3 108.8(3) . . . . ?
C24 C25 C26 C21 0.9(4) . . . . ?
C25 C24 C27 F1 45.4(3) . . . . ?
C25 C24 C27 F2 164.2(3) . . . . ?
C25 C24 C27 F3 -71.0(4) . . . . ?
C26 C21 C22 C23 -0.4(3) . . . . ?
C27 C24 C25 C26 177.9(3) . . . . ?
